data_7034462
loop_
_publ_author_name
'Okamura, Taka-Aki'
'Furuya, Ryosuke'
'Onitsuka, Kiyotaka'

_publ_section_title
;
 Synthesis and structures of soluble magnesium and zinc carboxylates
 containing intramolecular NHO hydrogen bonds in nonpolar solvents.
;
_journal_issue 16
_journal_name_full 'Dalton transactions (Cambridge, England : 2003)'
_journal_page_first 7512
_journal_page_last 7523
_journal_paper_doi 10.1039/c5dt00053j
_journal_volume 44
_journal_year 2015
_chemical_formula_moiety 'C83 H108 N2 O10'
_chemical_formula_sum 'C83 H108 N2 O10'
_chemical_formula_weight 1293.71
_chemical_name_systematic
; 
[{t-BuC6H4)3CCONH}2C6H3COOH]-3(AcOEt) 
;
_space_group_crystal_system monoclinic
_space_group_IT_number 9
_space_group_name_Hall 'C -2yc'
_space_group_name_H-M_alt 'C 1 c 1'
_symmetry_space_group_name_Hall 'C -2yc'
_symmetry_space_group_name_H-M 'C 1 c 1'
_atom_sites_solution_hydrogens geom
_audit_creation_date 2014-09-04
_audit_creation_method SHELXL-2014/6
_audit_update_record
;
2015-01-05 deposited with the CCDC.
2015-03-18 downloaded from the CCDC.
;
_cell_angle_alpha 90
_cell_angle_beta 96.968(7)
_cell_angle_gamma 90
_cell_formula_units_Z 4
_cell_length_a 18.9473(8)
_cell_length_b 13.9306(6)
_cell_length_c 28.662(2)
_cell_measurement_reflns_used 14201
_cell_measurement_temperature 200
_cell_measurement_theta_max 27.47
_cell_measurement_theta_min 3.01
_cell_volume 7509.4(7)
_computing_cell_refinement 'RAPID AUTO (Rigaku, 2006)'
_computing_data_collection 'RAPID AUTO (Rigaku, 2006)'
_computing_data_reduction 'RAPID AUTO (Rigaku, 2006)'
_computing_molecular_graphics 'CrystalStructure 4.0 (Rigaku, 2010)'
_computing_publication_material 'CrystalStructure 4.0 (Rigaku, 2010)'
_computing_structure_refinement 'SHELXL-2014/6 (Sheldrick, 2014)'
_computing_structure_solution 'SIR92 (Altomare et al., 1994)'
_diffrn_ambient_temperature 200
_diffrn_detector_area_resol_mean 10.000
_diffrn_measured_fraction_theta_full 0.970
_diffrn_measured_fraction_theta_max 0.998
_diffrn_measurement_device_type 'Rigaku R-AXIS RAPID II'
_diffrn_measurement_method \w
_diffrn_radiation_type MoK\a
_diffrn_radiation_wavelength 0.71075
_diffrn_reflns_av_R_equivalents 0.0429
_diffrn_reflns_av_unetI/netI 0.0545
_diffrn_reflns_Laue_measured_fraction_full 0.970
_diffrn_reflns_Laue_measured_fraction_max 0.998
_diffrn_reflns_limit_h_max 22
_diffrn_reflns_limit_h_min -22
_diffrn_reflns_limit_k_max 16
_diffrn_reflns_limit_k_min -16
_diffrn_reflns_limit_l_max 34
_diffrn_reflns_limit_l_min -34
_diffrn_reflns_number 28924
_diffrn_reflns_point_group_measured_fraction_full 0.970
_diffrn_reflns_point_group_measured_fraction_max 0.998
_diffrn_reflns_theta_full 25.242
_diffrn_reflns_theta_max 24.996
_diffrn_reflns_theta_min 3.011
_diffrn_source
;
 MicroMax-007HF microfocus rotating anode X-ray generator
;
_exptl_absorpt_coefficient_mu 0.074
_exptl_absorpt_correction_type none
_exptl_crystal_colour colorless
_exptl_crystal_density_diffrn 1.144
_exptl_crystal_density_method 'not measured'
_exptl_crystal_description block
_exptl_crystal_F_000 2800
_exptl_crystal_size_max 0.300
_exptl_crystal_size_mid 0.300
_exptl_crystal_size_min 0.300
_refine_diff_density_max 0.674
_refine_diff_density_min -0.281
_refine_diff_density_rms 0.066
_refine_ls_abs_structure_details
;
 Refined as an inversion twin.
;
_refine_ls_abs_structure_Flack 1(2)
_refine_ls_extinction_method none
_refine_ls_goodness_of_fit_ref 1.029
_refine_ls_hydrogen_treatment constr
_refine_ls_matrix_type full
_refine_ls_number_parameters 917
_refine_ls_number_reflns 13050
_refine_ls_number_restraints 115
_refine_ls_restrained_S_all 1.057
_refine_ls_R_factor_all 0.0891
_refine_ls_R_factor_gt 0.0770
_refine_ls_shift/su_max 0.002
_refine_ls_shift/su_mean 0.000
_refine_ls_structure_factor_coef Fsqd
_refine_ls_weighting_details 'w=1/[\s^2^(Fo^2^)+(0.1485P)^2^+1.6883P] where P=(Fo^2^+2Fc^2^)/3'
_refine_ls_weighting_scheme calc
_refine_ls_wR_factor_gt 0.2036
_refine_ls_wR_factor_ref 0.2156
_reflns_Friedel_coverage 0.999
_reflns_Friedel_fraction_full 0.970
_reflns_Friedel_fraction_max 0.998
_reflns_number_gt 10640
_reflns_number_total 13050
_reflns_threshold_expression 'I > 2\s(I)'
_cod_data_source_file c5dt00053j2.cif
_cod_data_source_block L0H-3(AcOEt)
_cod_depositor_comments 'Adding full bibliography for 7034462--7034467.cif.'
_cod_database_code 7034462
_shelx_space_group_comment
;
The symmetry employed for this shelxl refinement is uniquely defined
by the following loop, which should always be used as a source of
symmetry information in preference to the above space-group names.
They are only intended as comments.
;
_shelx_estimated_absorpt_t_min 0.978
_shelx_estimated_absorpt_t_max 0.978
_shelxl_version_number 2014/6

loop_
_space_group_symop_operation_xyz
'x, y, z'
'x, -y, z+1/2'
'x+1/2, y+1/2, z'
'x+1/2, -y+1/2, z+1/2'

loop_
_atom_site_label
_atom_site_type_symbol
_atom_site_fract_x
_atom_site_fract_y
_atom_site_fract_z
_atom_site_U_iso_or_equiv
_atom_site_adp_type
_atom_site_occupancy
_atom_site_site_symmetry_order
_atom_site_calc_flag
_atom_site_refinement_flags_posn
_atom_site_refinement_flags_adp
_atom_site_refinement_flags_occupancy
_atom_site_disorder_assembly
_atom_site_disorder_group
O1 O 0.7605(3) 0.8232(3) 0.45847(15) 0.0869(17) Uani 1 1 d . . . . .
O2 O 0.6406(3) 0.7589(3) 0.70790(15) 0.0688(12) Uani 1 1 d . . . . .
O11 O 0.6723(3) 0.5403(3) 0.53567(14) 0.0721(12) Uani 1 1 d . . . . .
O12 O 0.7252(3) 0.5211(3) 0.60815(14) 0.0745(13) Uani 1 1 d . . . . .
H3 H 0.7528 0.4799 0.5989 0.089 Uiso 1 1 calc R U . . .
O31 O 0.6919(5) 0.3321(4) 0.5929(3) 0.115(2) Uani 1 1 d . . . . .
O32 O 0.6096(4) 0.2216(4) 0.59236(19) 0.0949(16) Uani 1 1 d . . . . .
O41 O 0.4844(6) 0.5349(8) 0.5922(3) 0.159(4) Uani 1 1 d . . . . .
O42 O 0.4397(4) 0.6631(7) 0.5581(4) 0.155(4) Uani 1 1 d . . . . .
O51 O 0.9452(17) 0.4831(18) 0.6030(12) 0.40(2) Uani 1 1 d . U . . .
O52 O 0.8819(4) 0.5906(6) 0.5694(2) 0.114(2) Uani 1 1 d . . . . .
N1 N 0.7092(2) 0.7039(3) 0.49635(14) 0.0482(10) Uani 1 1 d . . . . .
H1 H 0.6913 0.6457 0.4926 0.058 Uiso 1 1 calc R U . . .
N2 N 0.7037(2) 0.6630(3) 0.66513(14) 0.0495(10) Uani 1 1 d . . . . .
H2 H 0.7229 0.6055 0.6642 0.059 Uiso 1 1 calc R U . . .
C1 C 0.7009(3) 0.5755(4) 0.57323(19) 0.0557(13) Uani 1 1 d . . . . .
C11 C 0.7069(3) 0.6815(4) 0.58074(17) 0.0439(10) Uani 1 1 d . . . . .
C12 C 0.7111(3) 0.7429(3) 0.54133(16) 0.0430(10) Uani 1 1 d . . . . .
C13 C 0.7167(3) 0.8428(4) 0.54855(18) 0.0554(13) Uani 1 1 d . . . . .
H4 H 0.7211 0.8847 0.5229 0.067 Uiso 1 1 calc R U . . .
C14 C 0.7156(4) 0.8788(4) 0.5931(2) 0.0602(14) Uani 1 1 d . . . . .
H5 H 0.7184 0.9464 0.5974 0.072 Uiso 1 1 calc R U . . .
C15 C 0.7106(3) 0.8219(4) 0.63157(18) 0.0529(13) Uani 1 1 d . . . . .
H6 H 0.7101 0.8495 0.6618 0.063 Uiso 1 1 calc R U . . .
C16 C 0.7063(3) 0.7217(4) 0.62539(16) 0.0436(10) Uani 1 1 d . . . . .
C17 C 0.7317(3) 0.7447(4) 0.45736(17) 0.0487(12) Uani 1 1 d . . . . .
C18 C 0.7226(3) 0.6816(3) 0.41192(16) 0.0420(10) Uani 1 1 d . . . . .
C27 C 0.6748(3) 0.6858(3) 0.70452(17) 0.0440(11) Uani 1 1 d . . . . .
C28 C 0.6848(3) 0.6112(3) 0.74559(16) 0.0400(10) Uani 1 1 d . . . . .
C31 C 0.6365(6) 0.3058(6) 0.6032(3) 0.091(2) Uani 1 1 d D . . . .
C32 C 0.5943(6) 0.3676(8) 0.6309(4) 0.119(3) Uani 1 1 d D . . . .
H85 H 0.5661 0.4124 0.6100 0.143 Uiso 1 1 calc R U . . .
H86 H 0.6263 0.4038 0.6540 0.143 Uiso 1 1 calc R U . . .
H87 H 0.5626 0.3278 0.6474 0.143 Uiso 1 1 calc R U . . .
C33 C 0.6462(7) 0.1581(6) 0.5641(3) 0.110(3) Uani 1 1 d . . . . .
H88 H 0.6917 0.1367 0.5818 0.132 Uiso 1 1 calc R U . . .
H89 H 0.6566 0.1910 0.5351 0.132 Uiso 1 1 calc R U . . .
C34 C 0.5989(8) 0.0750(8) 0.5523(5) 0.153(6) Uani 1 1 d . . . . .
H90 H 0.6221 0.0296 0.5329 0.184 Uiso 1 1 calc R U . . .
H91 H 0.5890 0.0431 0.5813 0.184 Uiso 1 1 calc R U . . .
H92 H 0.5542 0.0971 0.5349 0.184 Uiso 1 1 calc R U . . .
C41 C 0.4360(6) 0.5800(8) 0.5760(3) 0.106(3) Uani 1 1 d . . . . .
C42 C 0.3611(7) 0.5469(12) 0.5736(5) 0.143(5) Uani 1 1 d . . . . .
H93 H 0.3523 0.5221 0.6043 0.172 Uiso 1 1 calc R U . . .
H94 H 0.3527 0.4959 0.5500 0.172 Uiso 1 1 calc R U . . .
H95 H 0.3290 0.6008 0.5647 0.172 Uiso 1 1 calc R U . . .
C43 C 0.5146(8) 0.686(2) 0.5538(10) 0.226(10) Uani 1 1 d D U . . .
H96 H 0.5468 0.6490 0.5769 0.271 Uiso 1 1 calc R U . . .
H97 H 0.5260 0.6712 0.5218 0.271 Uiso 1 1 calc R U . . .
C44 C 0.5221(11) 0.788(2) 0.5632(16) 0.36(2) Uani 1 1 d D U . . .
H98 H 0.5712 0.8081 0.5608 0.428 Uiso 1 1 calc R U . . .
H99 H 0.4898 0.8241 0.5401 0.428 Uiso 1 1 calc R U . . .
H100 H 0.5104 0.8021 0.5949 0.428 Uiso 1 1 calc R U . . .
C51 C 0.8930(7) 0.5012(11) 0.5830(5) 0.127(4) Uani 1 1 d . . . . .
C52 C 0.8576(8) 0.4279(8) 0.5500(4) 0.127(4) Uani 1 1 d . . . . .
H101 H 0.8560 0.3663 0.5664 0.153 Uiso 1 1 calc R U . . .
H102 H 0.8846 0.4206 0.5231 0.153 Uiso 1 1 calc R U . . .
H103 H 0.8091 0.4488 0.5389 0.153 Uiso 1 1 calc R U . . .
C53 C 0.9094(7) 0.6622(11) 0.6084(10) 0.214(11) Uani 1 1 d . . . . .
H104 H 0.9584 0.6476 0.6226 0.256 Uiso 1 1 calc R U . . .
H105 H 0.8775 0.6668 0.6333 0.256 Uiso 1 1 calc R U . . .
C54 C 0.9056(8) 0.7545(13) 0.5760(5) 0.154(5) Uani 1 1 d . . . . .
H106 H 0.9216 0.8106 0.5950 0.185 Uiso 1 1 calc R U . . .
H107 H 0.9363 0.7454 0.5512 0.185 Uiso 1 1 calc R U . . .
H108 H 0.8565 0.7644 0.5617 0.185 Uiso 1 1 calc R U . . .
C111 C 0.6674(2) 0.6021(3) 0.41680(15) 0.0399(10) Uani 1 1 d . . . . .
C112 C 0.5975(3) 0.6268(4) 0.42361(17) 0.0457(11) Uani 1 1 d . . . . .
H7 H 0.5846 0.6926 0.4244 0.055 Uiso 1 1 calc R U . . .
C113 C 0.5469(3) 0.5567(4) 0.42921(18) 0.0473(11) Uani 1 1 d . . . . .
H8 H 0.5005 0.5762 0.4345 0.057 Uiso 1 1 calc R U . . .
C114 C 0.5618(3) 0.4594(4) 0.42741(16) 0.0430(11) Uani 1 1 d . . . . .
C115 C 0.6310(3) 0.4358(4) 0.41964(17) 0.0458(11) Uani 1 1 d . . . . .
H9 H 0.6432 0.3699 0.4175 0.055 Uiso 1 1 calc R U . . .
C116 C 0.6830(3) 0.5045(3) 0.41496(16) 0.0428(10) Uani 1 1 d . . . . .
H10 H 0.7296 0.4847 0.4105 0.051 Uiso 1 1 calc R U . . .
C117 C 0.5068(3) 0.3813(4) 0.4337(2) 0.0575(13) Uani 1 1 d D U . . .
C118 C 0.4371(6) 0.4208(8) 0.4446(7) 0.084(5) Uani 0.67(2) 1 d D . P A 1
H11 H 0.4042 0.3678 0.4482 0.101 Uiso 0.67(2) 1 calc R U P A 1
H12 H 0.4445 0.4578 0.4738 0.101 Uiso 0.67(2) 1 calc R U P A 1
H13 H 0.4170 0.4626 0.4188 0.101 Uiso 0.67(2) 1 calc R U P A 1
C119 C 0.4939(8) 0.3215(9) 0.3884(4) 0.086(5) Uani 0.67(2) 1 d D . P A 1
H14 H 0.5392 0.2953 0.3809 0.103 Uiso 0.67(2) 1 calc R U P A 1
H15 H 0.4612 0.2687 0.3929 0.103 Uiso 0.67(2) 1 calc R U P A 1
H16 H 0.4731 0.3624 0.3625 0.103 Uiso 0.67(2) 1 calc R U P A 1
C120 C 0.5380(6) 0.3129(10) 0.4729(5) 0.078(4) Uani 0.67(2) 1 d D . P A 1
H17 H 0.5835 0.2876 0.4653 0.093 Uiso 0.67(2) 1 calc R U P A 1
H18 H 0.5455 0.3478 0.5028 0.093 Uiso 0.67(2) 1 calc R U P A 1
H19 H 0.5049 0.2597 0.4755 0.093 Uiso 0.67(2) 1 calc R U P A 1
C148 C 0.467(2) 0.409(2) 0.4763(12) 0.099(10) Uani 0.33(2) 1 d D U P A 2
H11B H 0.4498 0.4754 0.4725 0.119 Uiso 0.33(2) 1 calc R U P A 2
H12B H 0.4266 0.3659 0.4778 0.119 Uiso 0.33(2) 1 calc R U P A 2
H13B H 0.4997 0.4039 0.5054 0.119 Uiso 0.33(2) 1 calc R U P A 2
C149 C 0.4454(14) 0.392(2) 0.3927(10) 0.102(10) Uani 0.33(2) 1 d D U P A 2
H14B H 0.4278 0.4587 0.3919 0.123 Uiso 0.33(2) 1 calc R U P A 2
H15B H 0.4632 0.3773 0.3629 0.123 Uiso 0.33(2) 1 calc R U P A 2
H16B H 0.4066 0.3485 0.3976 0.123 Uiso 0.33(2) 1 calc R U P A 2
C150 C 0.5351(15) 0.2811(12) 0.4362(16) 0.099(10) Uani 0.33(2) 1 d D U P A 2
H17B H 0.4965 0.2361 0.4402 0.119 Uiso 0.33(2) 1 calc R U P A 2
H18B H 0.5552 0.2660 0.4071 0.119 Uiso 0.33(2) 1 calc R U P A 2
H19B H 0.5723 0.2754 0.4630 0.119 Uiso 0.33(2) 1 calc R U P A 2
C121 C 0.7964(3) 0.6370(4) 0.40750(16) 0.0437(11) Uani 1 1 d . . . . .
C122 C 0.8175(3) 0.6165(4) 0.36367(17) 0.0492(12) Uani 1 1 d . . . . .
H20 H 0.7883 0.6363 0.3361 0.059 Uiso 1 1 calc R U . . .
C123 C 0.8797(3) 0.5682(4) 0.35939(18) 0.0492(12) Uani 1 1 d . . . . .
H21 H 0.8920 0.5557 0.3288 0.059 Uiso 1 1 calc R U . . .
C124 C 0.9254(3) 0.5370(4) 0.39814(19) 0.0485(12) Uani 1 1 d . . . . .
C125 C 0.9056(3) 0.5608(5) 0.4418(2) 0.0593(14) Uani 1 1 d . . . . .
H22 H 0.9359 0.5432 0.4693 0.071 Uiso 1 1 calc R U . . .
C126 C 0.8432(3) 0.6092(5) 0.44635(18) 0.0584(14) Uani 1 1 d . . . . .
H23 H 0.8318 0.6240 0.4769 0.070 Uiso 1 1 calc R U . . .
C127 C 0.9952(3) 0.4824(4) 0.3917(2) 0.0593(14) Uani 1 1 d . U . . .
C128 C 0.9817(5) 0.4056(9) 0.3547(5) 0.144(5) Uani 1 1 d . U . . .
H24 H 0.9471 0.3594 0.3641 0.173 Uiso 1 1 calc R U . . .
H25 H 0.9629 0.4351 0.3247 0.173 Uiso 1 1 calc R U . . .
H26 H 1.0264 0.3724 0.3511 0.173 Uiso 1 1 calc R U . . .
C129 C 1.0466(5) 0.5482(7) 0.3757(7) 0.166(7) Uani 1 1 d . U . . .
H27 H 1.0569 0.5996 0.3989 0.199 Uiso 1 1 calc R U . . .
H28 H 1.0905 0.5134 0.3720 0.199 Uiso 1 1 calc R U . . .
H29 H 1.0271 0.5761 0.3455 0.199 Uiso 1 1 calc R U . . .
C130 C 1.0240(9) 0.4284(15) 0.4362(5) 0.205(9) Uani 1 1 d . U . . .
H30 H 0.9873 0.3852 0.4454 0.246 Uiso 1 1 calc R U . . .
H31 H 1.0658 0.3909 0.4303 0.246 Uiso 1 1 calc R U . . .
H32 H 1.0375 0.4745 0.4616 0.246 Uiso 1 1 calc R U . . .
C131 C 0.6990(3) 0.7444(3) 0.36835(16) 0.0399(10) Uani 1 1 d . . . . .
C132 C 0.6470(3) 0.7125(4) 0.33274(17) 0.0511(12) Uani 1 1 d . . . . .
H33 H 0.6247 0.6524 0.3363 0.061 Uiso 1 1 calc R U . . .
C133 C 0.6274(3) 0.7657(4) 0.29285(17) 0.0494(12) Uani 1 1 d . . . . .
H34 H 0.5916 0.7410 0.2699 0.059 Uiso 1 1 calc R U . . .
C134 C 0.6575(3) 0.8534(4) 0.28471(18) 0.0457(11) Uani 1 1 d . . . . .
C135 C 0.7118(3) 0.8823(4) 0.3189(2) 0.0632(15) Uani 1 1 d . . . . .
H35 H 0.7363 0.9403 0.3142 0.076 Uiso 1 1 calc R U . . .
C136 C 0.7316(3) 0.8306(4) 0.3592(2) 0.0617(15) Uani 1 1 d . . . . .
H36 H 0.7687 0.8545 0.3815 0.074 Uiso 1 1 calc R U . . .
C137 C 0.6351(3) 0.9129(4) 0.24025(19) 0.0488(12) Uani 1 1 d . . . . .
C138 C 0.5586(4) 0.8902(5) 0.2191(3) 0.0761(19) Uani 1 1 d . . . . .
H37 H 0.5461 0.9292 0.1909 0.091 Uiso 1 1 calc R U . . .
H38 H 0.5548 0.8220 0.2108 0.091 Uiso 1 1 calc R U . . .
H39 H 0.5260 0.9048 0.2422 0.091 Uiso 1 1 calc R U . . .
C139 C 0.6860(4) 0.8903(5) 0.2038(2) 0.0733(18) Uani 1 1 d . . . . .
H40 H 0.7349 0.9047 0.2172 0.088 Uiso 1 1 calc R U . . .
H41 H 0.6822 0.8222 0.1953 0.088 Uiso 1 1 calc R U . . .
H42 H 0.6733 0.9297 0.1757 0.088 Uiso 1 1 calc R U . . .
C140 C 0.6391(4) 1.0212(4) 0.2515(2) 0.0672(16) Uani 1 1 d . . . . .
H43 H 0.6875 1.0378 0.2651 0.081 Uiso 1 1 calc R U . . .
H44 H 0.6265 1.0580 0.2226 0.081 Uiso 1 1 calc R U . . .
H45 H 0.6058 1.0366 0.2741 0.081 Uiso 1 1 calc R U . . .
C211 C 0.6101(2) 0.5675(3) 0.74861(16) 0.0400(10) Uani 1 1 d . . . . .
C212 C 0.5629(3) 0.5502(4) 0.70849(18) 0.0494(12) Uani 1 1 d . . . . .
H46 H 0.5736 0.5727 0.6789 0.059 Uiso 1 1 calc R U . . .
C213 C 0.4997(3) 0.5001(5) 0.71137(19) 0.0548(13) Uani 1 1 d . . . . .
H47 H 0.4685 0.4889 0.6834 0.066 Uiso 1 1 calc R U . . .
C214 C 0.4809(3) 0.4663(4) 0.75340(19) 0.0486(12) Uani 1 1 d . . . . .
C215 C 0.5274(3) 0.4858(4) 0.79361(18) 0.0491(12) Uani 1 1 d . . . . .
H48 H 0.5159 0.4642 0.8232 0.059 Uiso 1 1 calc R U . . .
C216 C 0.5903(3) 0.5364(4) 0.79142(17) 0.0444(11) Uani 1 1 d . . . . .
H49 H 0.6204 0.5499 0.8196 0.053 Uiso 1 1 calc R U . . .
C217 C 0.4121(3) 0.4079(5) 0.7567(2) 0.0634(15) Uani 1 1 d D . . . .
C218 C 0.3609(7) 0.4105(18) 0.7124(4) 0.117(8) Uani 0.71(2) 1 d D . P B 1
H50 H 0.3520 0.4773 0.7027 0.141 Uiso 0.71(2) 1 calc R U P B 1
H51 H 0.3813 0.3757 0.6875 0.141 Uiso 0.71(2) 1 calc R U P B 1
H52 H 0.3161 0.3802 0.7180 0.141 Uiso 0.71(2) 1 calc R U P B 1
C219 C 0.4285(8) 0.3061(10) 0.7739(10) 0.128(9) Uani 0.71(2) 1 d D . P B 1
H53 H 0.4619 0.3081 0.8028 0.154 Uiso 0.71(2) 1 calc R U P B 1
H54 H 0.3844 0.2746 0.7803 0.154 Uiso 0.71(2) 1 calc R U P B 1
H55 H 0.4496 0.2701 0.7498 0.154 Uiso 0.71(2) 1 calc R U P B 1
C220 C 0.3700(5) 0.4576(8) 0.7933(4) 0.083(4) Uani 0.71(2) 1 d D . P B 1
H56 H 0.3993 0.4594 0.8239 0.100 Uiso 0.71(2) 1 calc R U P B 1
H57 H 0.3577 0.5232 0.7830 0.100 Uiso 0.71(2) 1 calc R U P B 1
H58 H 0.3263 0.4214 0.7961 0.100 Uiso 0.71(2) 1 calc R U P B 1
C248 C 0.408(2) 0.333(3) 0.7163(12) 0.116(14) Uani 0.29(2) 1 d D U P B 2
H51B H 0.4462 0.2862 0.7231 0.139 Uiso 0.29(2) 1 calc R U P B 2
H52B H 0.3619 0.3007 0.7137 0.139 Uiso 0.29(2) 1 calc R U P B 2
H53B H 0.4133 0.3662 0.6867 0.139 Uiso 0.29(2) 1 calc R U P B 2
C249 C 0.429(2) 0.333(3) 0.7952(13) 0.111(15) Uani 0.29(2) 1 d D U P B 2
H54B H 0.4772 0.3080 0.7940 0.134 Uiso 0.29(2) 1 calc R U P B 2
H55B H 0.4264 0.3626 0.8260 0.134 Uiso 0.29(2) 1 calc R U P B 2
H56B H 0.3948 0.2803 0.7905 0.134 Uiso 0.29(2) 1 calc R U P B 2
C250 C 0.3499(12) 0.472(2) 0.7395(18) 0.113(14) Uani 0.29(2) 1 d D U P B 2
H57B H 0.3617 0.5106 0.7129 0.135 Uiso 0.29(2) 1 calc R U P B 2
H58B H 0.3080 0.4326 0.7295 0.135 Uiso 0.29(2) 1 calc R U P B 2
H59B H 0.3396 0.5149 0.7649 0.135 Uiso 0.29(2) 1 calc R U P B 2
C221 C 0.7381(3) 0.5315(3) 0.73711(15) 0.0394(10) Uani 1 1 d . . . . .
C222 C 0.8077(3) 0.5534(4) 0.72928(17) 0.0439(11) Uani 1 1 d . . . . .
H59 H 0.8213 0.6189 0.7282 0.053 Uiso 1 1 calc R U . . .
C223 C 0.8577(3) 0.4832(4) 0.72307(18) 0.0462(11) Uani 1 1 d . . . . .
H60 H 0.9041 0.5017 0.7172 0.055 Uiso 1 1 calc R U . . .
C224 C 0.8409(3) 0.3852(4) 0.72537(17) 0.0448(11) Uani 1 1 d . . . . .
C225 C 0.7717(3) 0.3637(3) 0.73368(17) 0.0448(11) Uani 1 1 d . . . . .
H61 H 0.7583 0.2983 0.7356 0.054 Uiso 1 1 calc R U . . .
C226 C 0.7214(3) 0.4348(3) 0.73924(16) 0.0426(11) Uani 1 1 d . . . . .
H62 H 0.6748 0.4165 0.7446 0.051 Uiso 1 1 calc R U . . .
C227 C 0.8943(3) 0.3047(4) 0.7195(2) 0.0534(13) Uani 1 1 d . . . . .
C228 C 0.8680(4) 0.2452(5) 0.6763(3) 0.0723(17) Uani 1 1 d . . . . .
H63 H 0.8208 0.2193 0.6797 0.087 Uiso 1 1 calc R U . . .
H64 H 0.8652 0.2858 0.6483 0.087 Uiso 1 1 calc R U . . .
H65 H 0.9012 0.1922 0.6733 0.087 Uiso 1 1 calc R U . . .
C229 C 0.9679(4) 0.3442(6) 0.7133(4) 0.089(2) Uani 1 1 d . . . . .
H66 H 0.9857 0.3827 0.7408 0.106 Uiso 1 1 calc R U . . .
H67 H 1.0006 0.2907 0.7100 0.106 Uiso 1 1 calc R U . . .
H68 H 0.9646 0.3843 0.6850 0.106 Uiso 1 1 calc R U . . .
C230 C 0.8998(4) 0.2385(5) 0.7628(3) 0.078(2) Uani 1 1 d . . . . .
H69 H 0.9166 0.2755 0.7910 0.094 Uiso 1 1 calc R U . . .
H70 H 0.8529 0.2114 0.7660 0.094 Uiso 1 1 calc R U . . .
H71 H 0.9333 0.1864 0.7589 0.094 Uiso 1 1 calc R U . . .
C231 C 0.7112(2) 0.6647(3) 0.79266(15) 0.0389(10) Uani 1 1 d . . . . .
C232 C 0.7681(3) 0.6338(4) 0.82278(17) 0.0478(11) Uani 1 1 d . . . . .
H72 H 0.7937 0.5789 0.8146 0.057 Uiso 1 1 calc R U . . .
C233 C 0.7897(3) 0.6804(4) 0.86520(18) 0.0509(12) Uani 1 1 d . . . . .
H73 H 0.8290 0.6554 0.8853 0.061 Uiso 1 1 calc R U . . .
C234 C 0.7558(3) 0.7617(4) 0.87893(18) 0.0459(11) Uani 1 1 d . . . . .
C235 C 0.6971(3) 0.7916(4) 0.8491(2) 0.0566(14) Uani 1 1 d . . . . .
H74 H 0.6716 0.8465 0.8575 0.068 Uiso 1 1 calc R U . . .
C236 C 0.6740(3) 0.7439(4) 0.80704(19) 0.0543(13) Uani 1 1 d . . . . .
H75 H 0.6325 0.7655 0.7880 0.065 Uiso 1 1 calc R U . . .
C237 C 0.7829(3) 0.8133(4) 0.92499(19) 0.0585(14) Uani 1 1 d D U . . .
C238 C 0.8594(5) 0.8224(10) 0.9312(4) 0.124(4) Uani 1 1 d . U . . .
H76 H 0.8810 0.7585 0.9313 0.149 Uiso 1 1 calc R U . . .
H77 H 0.8744 0.8604 0.9054 0.149 Uiso 1 1 calc R U . . .
H78 H 0.8746 0.8545 0.9612 0.149 Uiso 1 1 calc R U . . .
C239 C 0.7695(11) 0.7513(13) 0.9657(3) 0.214(9) Uani 1 1 d . U . . .
H79 H 0.7183 0.7402 0.9650 0.257 Uiso 1 1 calc R U . . .
H80 H 0.7939 0.6896 0.9637 0.257 Uiso 1 1 calc R U . . .
H81 H 0.7877 0.7833 0.9952 0.257 Uiso 1 1 calc R U . . .
C240 C 0.7553(9) 0.9120(10) 0.9253(6) 0.232(10) Uani 1 1 d D U . . .
H82 H 0.7032 0.9104 0.9211 0.279 Uiso 1 1 calc R U . . .
H83 H 0.7722 0.9426 0.9553 0.279 Uiso 1 1 calc R U . . .
H84 H 0.7720 0.9485 0.8995 0.279 Uiso 1 1 calc R U . . .

loop_
_atom_site_aniso_label
_atom_site_aniso_U_11
_atom_site_aniso_U_22
_atom_site_aniso_U_33
_atom_site_aniso_U_23
_atom_site_aniso_U_13
_atom_site_aniso_U_12
O1 0.145(4) 0.069(3) 0.054(2) -0.016(2) 0.044(3) -0.054(3)
O2 0.092(3) 0.060(2) 0.061(2) 0.0192(19) 0.033(2) 0.029(2)
O11 0.119(4) 0.045(2) 0.052(2) -0.0035(17) 0.008(2) -0.015(2)
O12 0.131(4) 0.041(2) 0.052(2) 0.0005(18) 0.015(2) 0.020(2)
O31 0.167(7) 0.063(3) 0.117(5) 0.000(3) 0.025(5) 0.010(4)
O32 0.137(5) 0.066(3) 0.080(3) -0.009(3) 0.009(3) 0.015(3)
O41 0.165(8) 0.181(9) 0.122(6) 0.028(6) -0.018(5) 0.064(7)
O42 0.081(4) 0.143(7) 0.240(10) 0.078(7) 0.012(5) 0.005(4)
O51 0.42(4) 0.25(2) 0.47(4) 0.06(2) -0.23(3) 0.02(2)
O52 0.130(5) 0.117(5) 0.092(4) 0.019(4) 0.005(3) 0.030(4)
N1 0.067(3) 0.040(2) 0.040(2) -0.0035(17) 0.0150(18) -0.006(2)
N2 0.074(3) 0.039(2) 0.037(2) 0.0017(17) 0.0138(19) 0.008(2)
C1 0.082(4) 0.040(3) 0.049(3) 0.003(2) 0.022(3) 0.000(3)
C11 0.052(3) 0.038(2) 0.042(2) -0.0018(19) 0.0077(19) 0.002(2)
C12 0.056(3) 0.038(2) 0.036(2) -0.0004(19) 0.009(2) 0.001(2)
C13 0.088(4) 0.038(3) 0.044(3) 0.000(2) 0.020(3) -0.005(3)
C14 0.091(4) 0.041(3) 0.051(3) -0.004(2) 0.020(3) -0.010(3)
C15 0.076(4) 0.046(3) 0.039(3) -0.007(2) 0.015(2) -0.001(3)
C16 0.054(3) 0.041(2) 0.038(2) 0.0002(19) 0.0111(19) 0.000(2)
C17 0.058(3) 0.050(3) 0.040(3) -0.003(2) 0.013(2) -0.007(2)
C18 0.047(3) 0.041(3) 0.039(2) 0.002(2) 0.0098(19) -0.003(2)
C27 0.052(3) 0.037(2) 0.044(2) 0.000(2) 0.010(2) 0.006(2)
C28 0.048(3) 0.036(2) 0.038(2) -0.0017(18) 0.0113(19) 0.002(2)
C31 0.112(7) 0.073(5) 0.089(5) -0.012(4) 0.010(5) -0.010(5)
C32 0.126(7) 0.089(6) 0.137(8) -0.046(6) -0.008(6) 0.021(6)
C33 0.182(10) 0.061(5) 0.091(6) -0.003(4) 0.029(6) 0.024(6)
C34 0.181(12) 0.085(7) 0.176(12) -0.051(7) -0.052(9) 0.038(8)
C41 0.137(8) 0.113(7) 0.068(5) 0.020(5) 0.006(5) 0.034(7)
C42 0.116(8) 0.180(13) 0.130(9) 0.054(9) -0.002(7) -0.038(8)
C43 0.079(8) 0.24(2) 0.36(3) -0.03(2) 0.022(11) -0.031(11)
C44 0.092(11) 0.25(3) 0.72(7) 0.05(4) 0.03(2) -0.013(16)
C51 0.111(8) 0.132(10) 0.133(9) 0.020(8) -0.006(6) 0.032(7)
C52 0.159(10) 0.100(7) 0.131(9) 0.025(7) 0.051(8) 0.033(7)
C53 0.088(8) 0.110(10) 0.45(3) -0.043(16) 0.056(13) -0.010(7)
C54 0.116(9) 0.178(15) 0.164(12) -0.010(10) -0.001(8) -0.037(9)
C111 0.045(2) 0.040(2) 0.035(2) -0.0021(18) 0.0065(18) -0.003(2)
C112 0.048(3) 0.040(3) 0.050(3) 0.002(2) 0.010(2) 0.006(2)
C113 0.044(3) 0.044(3) 0.054(3) 0.008(2) 0.009(2) 0.005(2)
C114 0.047(3) 0.041(3) 0.041(2) 0.0039(19) 0.004(2) -0.001(2)
C115 0.049(3) 0.041(3) 0.049(3) 0.000(2) 0.012(2) 0.003(2)
C116 0.050(3) 0.037(2) 0.042(2) 0.0006(19) 0.007(2) 0.003(2)
C117 0.054(3) 0.053(3) 0.067(3) 0.009(3) 0.012(2) -0.007(3)
C118 0.051(6) 0.057(6) 0.147(14) 0.018(7) 0.025(7) -0.005(5)
C119 0.110(10) 0.070(8) 0.079(7) -0.018(5) 0.014(6) -0.043(7)
C120 0.071(6) 0.071(7) 0.092(8) 0.041(7) 0.011(5) -0.014(5)
C148 0.11(2) 0.080(16) 0.115(17) 0.018(15) 0.061(17) -0.019(16)
C149 0.093(17) 0.079(17) 0.129(18) -0.005(15) -0.011(13) -0.035(14)
C150 0.104(18) 0.042(10) 0.15(3) -0.002(12) 0.026(17) -0.017(9)
C121 0.048(3) 0.047(3) 0.038(2) 0.000(2) 0.010(2) -0.007(2)
C122 0.059(3) 0.050(3) 0.039(3) -0.001(2) 0.007(2) 0.006(2)
C123 0.054(3) 0.052(3) 0.044(3) -0.005(2) 0.014(2) -0.004(2)
C124 0.046(3) 0.047(3) 0.053(3) 0.002(2) 0.010(2) -0.007(2)
C125 0.051(3) 0.078(4) 0.049(3) 0.006(3) 0.007(2) 0.008(3)
C126 0.057(3) 0.079(4) 0.040(3) -0.002(3) 0.009(2) 0.008(3)
C127 0.052(3) 0.053(3) 0.075(4) -0.001(3) 0.015(3) 0.004(3)
C128 0.066(5) 0.131(8) 0.234(13) -0.096(9) 0.010(6) 0.026(5)
C129 0.076(6) 0.080(6) 0.36(2) 0.040(9) 0.103(9) 0.011(5)
C130 0.195(13) 0.31(2) 0.116(8) 0.043(10) 0.041(9) 0.193(15)
C131 0.047(2) 0.037(2) 0.038(2) -0.0012(18) 0.0111(19) -0.003(2)
C132 0.071(3) 0.038(3) 0.043(3) 0.001(2) 0.004(2) -0.010(2)
C133 0.065(3) 0.042(3) 0.040(2) -0.003(2) 0.000(2) -0.007(2)
C134 0.048(3) 0.042(3) 0.048(3) 0.002(2) 0.009(2) 0.000(2)
C135 0.068(3) 0.054(3) 0.064(3) 0.018(3) -0.005(3) -0.024(3)
C136 0.057(3) 0.058(3) 0.065(3) 0.010(3) -0.011(3) -0.021(3)
C137 0.047(3) 0.043(3) 0.056(3) 0.008(2) 0.008(2) 0.003(2)
C138 0.067(4) 0.070(4) 0.086(4) 0.029(4) -0.013(3) -0.003(3)
C139 0.092(4) 0.080(4) 0.050(3) 0.017(3) 0.021(3) 0.024(4)
C140 0.090(4) 0.041(3) 0.070(4) 0.011(3) 0.004(3) 0.002(3)
C211 0.046(3) 0.034(2) 0.041(2) 0.0007(19) 0.0081(19) 0.0003(19)
C212 0.048(3) 0.060(3) 0.040(2) 0.001(2) 0.006(2) 0.005(2)
C213 0.055(3) 0.063(3) 0.045(3) -0.009(2) -0.003(2) -0.001(3)
C214 0.043(3) 0.044(3) 0.060(3) -0.004(2) 0.011(2) 0.003(2)
C215 0.055(3) 0.050(3) 0.045(3) 0.005(2) 0.013(2) -0.001(2)
C216 0.047(3) 0.046(3) 0.040(2) 0.002(2) 0.0064(19) 0.002(2)
C217 0.047(3) 0.060(3) 0.082(4) 0.005(3) 0.005(3) -0.005(3)
C218 0.062(7) 0.21(2) 0.080(8) -0.008(10) -0.001(6) -0.049(11)
C219 0.061(7) 0.057(7) 0.26(3) -0.003(11) -0.014(11) -0.003(6)
C220 0.067(6) 0.084(7) 0.107(9) -0.016(6) 0.045(6) -0.018(5)
C248 0.10(2) 0.09(2) 0.15(3) -0.03(2) 0.02(2) -0.08(2)
C249 0.13(2) 0.10(2) 0.11(2) 0.029(17) 0.016(17) -0.075(18)
C250 0.062(15) 0.11(2) 0.17(4) -0.02(2) 0.035(19) -0.018(15)
C221 0.047(3) 0.038(2) 0.033(2) -0.0017(18) 0.0073(18) 0.000(2)
C222 0.048(3) 0.035(2) 0.049(3) -0.003(2) 0.008(2) -0.003(2)
C223 0.047(3) 0.043(3) 0.050(3) -0.005(2) 0.010(2) -0.004(2)
C224 0.049(3) 0.039(3) 0.046(3) -0.002(2) 0.005(2) 0.007(2)
C225 0.054(3) 0.034(2) 0.048(3) -0.0025(19) 0.009(2) -0.002(2)
C226 0.049(3) 0.038(2) 0.042(2) -0.0026(19) 0.009(2) -0.004(2)
C227 0.053(3) 0.043(3) 0.066(3) -0.008(2) 0.015(2) 0.008(2)
C228 0.074(4) 0.068(4) 0.078(4) -0.017(3) 0.020(3) 0.013(3)
C229 0.059(4) 0.062(4) 0.148(7) -0.017(4) 0.025(4) 0.009(3)
C230 0.090(5) 0.062(4) 0.084(5) 0.006(3) 0.013(4) 0.032(4)
C231 0.045(2) 0.037(2) 0.036(2) -0.0023(18) 0.0088(18) 0.000(2)
C232 0.052(3) 0.042(3) 0.048(3) -0.006(2) 0.005(2) 0.006(2)
C233 0.050(3) 0.056(3) 0.046(3) -0.002(2) 0.002(2) 0.005(2)
C234 0.044(3) 0.046(3) 0.049(3) -0.006(2) 0.011(2) -0.006(2)
C235 0.060(3) 0.053(3) 0.056(3) -0.017(2) 0.004(2) 0.017(3)
C236 0.054(3) 0.051(3) 0.056(3) -0.010(2) -0.001(2) 0.015(2)
C237 0.055(3) 0.071(4) 0.050(3) -0.021(3) 0.007(2) -0.007(3)
C238 0.084(5) 0.177(10) 0.110(6) -0.091(7) 0.004(4) -0.030(6)
C239 0.329(18) 0.261(15) 0.059(5) -0.050(7) 0.052(8) -0.214(14)
C240 0.233(14) 0.180(12) 0.237(14) -0.160(11) -0.155(12) 0.118(11)

loop_
_atom_type_symbol
_atom_type_description
_atom_type_scat_dispersion_real
_atom_type_scat_dispersion_imag
_atom_type_scat_source
C C 0.0033 0.0016 'International Tables Vol C Tables 4.2.6.8 and 6.1.1.4'
H H 0.0000 0.0000 'International Tables Vol C Tables 4.2.6.8 and 6.1.1.4'
N N 0.0061 0.0033 'International Tables Vol C Tables 4.2.6.8 and 6.1.1.4'
O O 0.0106 0.0060 'International Tables Vol C Tables 4.2.6.8 and 6.1.1.4'

loop_
_geom_angle_atom_site_label_1
_geom_angle_atom_site_label_2
_geom_angle_atom_site_label_3
_geom_angle
C1 O12 H3 109.5
C31 O32 C33 119.2(8)
C41 O42 C43 109.5(14)
C51 O52 C53 111.8(12)
C17 N1 C12 128.1(4)
C17 N1 H1 115.9
C12 N1 H1 115.9
C27 N2 C16 126.6(4)
C27 N2 H2 116.7
C16 N2 H2 116.7
O11 C1 O12 121.0(5)
O11 C1 C11 122.1(5)
O12 C1 C11 116.9(5)
C16 C11 C12 119.5(4)
C16 C11 C1 121.2(4)
C12 C11 C1 119.3(4)
N1 C12 C13 120.9(4)
N1 C12 C11 120.0(4)
C13 C12 C11 119.1(4)
C14 C13 C12 119.2(5)
C14 C13 H4 120.4
C12 C13 H4 120.4
C15 C14 C13 123.1(5)
C15 C14 H5 118.4
C13 C14 H5 118.4
C14 C15 C16 118.7(5)
C14 C15 H6 120.6
C16 C15 H6 120.6
C11 C16 N2 120.8(4)
C11 C16 C15 120.4(4)
N2 C16 C15 118.8(4)
O1 C17 N1 122.3(5)
O1 C17 C18 122.0(4)
N1 C17 C18 115.6(4)
C111 C18 C131 110.4(4)
C111 C18 C121 110.4(4)
C131 C18 C121 109.6(4)
C111 C18 C17 109.6(4)
C131 C18 C17 110.3(4)
C121 C18 C17 106.5(4)
O2 C27 N2 122.5(5)
O2 C27 C28 120.9(4)
N2 C27 C28 116.6(4)
C221 C28 C211 110.2(4)
C221 C28 C27 112.5(4)
C211 C28 C27 105.9(4)
C221 C28 C231 109.4(4)
C211 C28 C231 109.6(4)
C27 C28 C231 109.1(4)
O31 C31 O32 123.6(8)
O31 C31 C32 120.7(9)
O32 C31 C32 115.7(9)
C31 C32 H85 109.5
C31 C32 H86 109.5
H85 C32 H86 109.5
C31 C32 H87 109.5
H85 C32 H87 109.5
H86 C32 H87 109.5
O32 C33 C34 106.9(10)
O32 C33 H88 110.3
C34 C33 H88 110.3
O32 C33 H89 110.3
C34 C33 H89 110.3
H88 C33 H89 108.6
C33 C34 H90 109.5
C33 C34 H91 109.5
H90 C34 H91 109.5
C33 C34 H92 109.5
H90 C34 H92 109.5
H91 C34 H92 109.5
O41 C41 O42 125.1(13)
O41 C41 C42 123.7(12)
O42 C41 C42 111.3(10)
C41 C42 H93 109.5
C41 C42 H94 109.5
H93 C42 H94 109.5
C41 C42 H95 109.5
H93 C42 H95 109.5
H94 C42 H95 109.5
C44 C43 O42 105.8(17)
C44 C43 H96 110.6
O42 C43 H96 110.6
C44 C43 H97 110.6
O42 C43 H97 110.6
H96 C43 H97 108.7
C43 C44 H98 109.5
C43 C44 H99 109.5
H98 C44 H99 109.5
C43 C44 H100 109.5
H98 C44 H100 109.5
H99 C44 H100 109.5
O51 C51 O52 117.8(19)
O51 C51 C52 118.4(19)
O52 C51 C52 114.7(10)
C51 C52 H101 109.5
C51 C52 H102 109.5
H101 C52 H102 109.5
C51 C52 H103 109.5
H101 C52 H103 109.5
H102 C52 H103 109.5
O52 C53 C54 96.4(17)
O52 C53 H104 112.5
C54 C53 H104 112.5
O52 C53 H105 112.5
C54 C53 H105 112.5
H104 C53 H105 110.0
C53 C54 H106 109.5
C53 C54 H107 109.5
H106 C54 H107 109.5
C53 C54 H108 109.5
H106 C54 H108 109.5
H107 C54 H108 109.5
C116 C111 C112 116.8(4)
C116 C111 C18 123.3(4)
C112 C111 C18 119.9(4)
C113 C112 C111 121.3(5)
C113 C112 H7 119.4
C111 C112 H7 119.4
C114 C113 C112 122.4(5)
C114 C113 H8 118.8
C112 C113 H8 118.8
C113 C114 C115 115.8(5)
C113 C114 C117 123.0(5)
C115 C114 C117 121.2(5)
C116 C115 C114 122.8(5)
C116 C115 H9 118.6
C114 C115 H9 118.6
C115 C116 C111 120.8(5)
C115 C116 H10 119.6
C111 C116 H10 119.6
C150 C117 C114 115.0(11)
C118 C117 C114 113.2(6)
C118 C117 C120 110.3(9)
C114 C117 C120 108.6(6)
C118 C117 C119 108.8(10)
C114 C117 C119 109.0(6)
C120 C117 C119 106.8(9)
C150 C117 C149 111.2(19)
C114 C117 C149 107.3(10)
C150 C117 C148 113.5(19)
C114 C117 C148 108.3(12)
C149 C117 C148 100(2)
C117 C118 H11 109.5
C117 C118 H12 109.5
H11 C118 H12 109.5
C117 C118 H13 109.5
H11 C118 H13 109.5
H12 C118 H13 109.5
C117 C119 H14 109.5
C117 C119 H15 109.5
H14 C119 H15 109.5
C117 C119 H16 109.5
H14 C119 H16 109.5
H15 C119 H16 109.5
C117 C120 H17 109.5
C117 C120 H18 109.5
H17 C120 H18 109.5
C117 C120 H19 109.5
H17 C120 H19 109.5
H18 C120 H19 109.5
C117 C148 H11B 109.5
C117 C148 H12B 109.5
H11B C148 H12B 109.5
C117 C148 H13B 109.5
H11B C148 H13B 109.5
H12B C148 H13B 109.5
C117 C149 H14B 109.5
C117 C149 H15B 109.5
H14B C149 H15B 109.5
C117 C149 H16B 109.5
H14B C149 H16B 109.5
H15B C149 H16B 109.5
C117 C150 H17B 109.5
C117 C150 H18B 109.5
H17B C150 H18B 109.5
C117 C150 H19B 109.5
H17B C150 H19B 109.5
H18B C150 H19B 109.5
C126 C121 C122 116.0(5)
C126 C121 C18 122.7(4)
C122 C121 C18 121.2(4)
C123 C122 C121 121.6(5)
C123 C122 H20 119.2
C121 C122 H20 119.2
C122 C123 C124 122.5(5)
C122 C123 H21 118.7
C124 C123 H21 118.7
C125 C124 C123 115.8(5)
C125 C124 C127 123.3(5)
C123 C124 C127 120.8(5)
C126 C125 C124 121.9(5)
C126 C125 H22 119.0
C124 C125 H22 119.0
C125 C126 C121 122.0(5)
C125 C126 H23 119.0
C121 C126 H23 119.0
C129 C127 C128 106.8(10)
C129 C127 C130 112.9(12)
C128 C127 C130 104.6(11)
C129 C127 C124 109.9(6)
C128 C127 C124 111.0(5)
C130 C127 C124 111.4(6)
C127 C128 H24 109.5
C127 C128 H25 109.5
H24 C128 H25 109.5
C127 C128 H26 109.5
H24 C128 H26 109.5
H25 C128 H26 109.5
C127 C129 H27 109.5
C127 C129 H28 109.5
H27 C129 H28 109.5
C127 C129 H29 109.5
H27 C129 H29 109.5
H28 C129 H29 109.5
C127 C130 H30 109.5
C127 C130 H31 109.5
H30 C130 H31 109.5
C127 C130 H32 109.5
H30 C130 H32 109.5
H31 C130 H32 109.5
C136 C131 C132 115.2(4)
C136 C131 C18 123.4(4)
C132 C131 C18 121.2(4)
C133 C132 C131 122.0(5)
C133 C132 H33 119.0
C131 C132 H33 119.0
C132 C133 C134 122.8(5)
C132 C133 H34 118.6
C134 C133 H34 118.6
C133 C134 C135 115.0(5)
C133 C134 C137 122.7(5)
C135 C134 C137 122.3(5)
C136 C135 C134 123.0(5)
C136 C135 H35 118.5
C134 C135 H35 118.5
C135 C136 C131 121.9(5)
C135 C136 H36 119.0
C131 C136 H36 119.0
C138 C137 C134 111.6(4)
C138 C137 C139 109.2(5)
C134 C137 C139 108.8(4)
C138 C137 C140 107.7(5)
C134 C137 C140 110.6(4)
C139 C137 C140 108.9(5)
C137 C138 H37 109.5
C137 C138 H38 109.5
H37 C138 H38 109.5
C137 C138 H39 109.5
H37 C138 H39 109.5
H38 C138 H39 109.5
C137 C139 H40 109.5
C137 C139 H41 109.5
H40 C139 H41 109.5
C137 C139 H42 109.5
H40 C139 H42 109.5
H41 C139 H42 109.5
C137 C140 H43 109.5
C137 C140 H44 109.5
H43 C140 H44 109.5
C137 C140 H45 109.5
H43 C140 H45 109.5
H44 C140 H45 109.5
C212 C211 C216 117.4(4)
C212 C211 C28 121.4(4)
C216 C211 C28 121.0(4)
C211 C212 C213 120.5(5)
C211 C212 H46 119.7
C213 C212 H46 119.7
C214 C213 C212 122.4(5)
C214 C213 H47 118.8
C212 C213 H47 118.8
C213 C214 C215 116.9(5)
C213 C214 C217 122.7(5)
C215 C214 C217 120.3(5)
C214 C215 C216 121.4(5)
C214 C215 H48 119.3
C216 C215 H48 119.3
C215 C216 C211 121.3(5)
C215 C216 H49 119.4
C211 C216 H49 119.4
C218 C217 C219 112.5(13)
C250 C217 C249 137(2)
C250 C217 C248 101(3)
C249 C217 C248 94(2)
C218 C217 C214 113.4(7)
C250 C217 C214 107.3(13)
C219 C217 C214 111.6(7)
C249 C217 C214 107.3(15)
C248 C217 C214 105.8(11)
C218 C217 C220 103.2(10)
C219 C217 C220 107.3(12)
C214 C217 C220 108.2(6)
C217 C218 H50 109.5
C217 C218 H51 109.5
H50 C218 H51 109.5
C217 C218 H52 109.5
H50 C218 H52 109.5
H51 C218 H52 109.5
C217 C219 H53 109.5
C217 C219 H54 109.5
H53 C219 H54 109.5
C217 C219 H55 109.5
H53 C219 H55 109.5
H54 C219 H55 109.5
C217 C220 H56 109.5
C217 C220 H57 109.5
H56 C220 H57 109.5
C217 C220 H58 109.5
H56 C220 H58 109.5
H57 C220 H58 109.5
C217 C248 H51B 109.5
C217 C248 H52B 109.5
H51B C248 H52B 109.5
C217 C248 H53B 109.5
H51B C248 H53B 109.5
H52B C248 H53B 109.5
C217 C249 H54B 109.5
C217 C249 H55B 109.5
H54B C249 H55B 109.5
C217 C249 H56B 109.5
H54B C249 H56B 109.5
H55B C249 H56B 109.5
C217 C250 H57B 109.5
C217 C250 H58B 109.5
H57B C250 H58B 109.5
C217 C250 H59B 109.5
H57B C250 H59B 109.5
H58B C250 H59B 109.5
C226 C221 C222 116.3(4)
C226 C221 C28 122.5(4)
C222 C221 C28 121.1(4)
C223 C222 C221 122.6(4)
C223 C222 H59 118.7
C221 C222 H59 118.7
C222 C223 C224 121.0(5)
C222 C223 H60 119.5
C224 C223 H60 119.5
C225 C224 C223 116.2(4)
C225 C224 C227 120.6(5)
C223 C224 C227 123.2(5)
C224 C225 C226 122.4(4)
C224 C225 H61 118.8
C226 C225 H61 118.8
C221 C226 C225 121.5(5)
C221 C226 H62 119.3
C225 C226 H62 119.3
C228 C227 C229 108.3(6)
C228 C227 C224 109.4(5)
C229 C227 C224 111.9(5)
C228 C227 C230 108.2(6)
C229 C227 C230 109.6(6)
C224 C227 C230 109.3(5)
C227 C228 H63 109.5
C227 C228 H64 109.5
H63 C228 H64 109.5
C227 C228 H65 109.5
H63 C228 H65 109.5
H64 C228 H65 109.5
C227 C229 H66 109.5
C227 C229 H67 109.5
H66 C229 H67 109.5
C227 C229 H68 109.5
H66 C229 H68 109.5
H67 C229 H68 109.5
C227 C230 H69 109.5
C227 C230 H70 109.5
H69 C230 H70 109.5
C227 C230 H71 109.5
H69 C230 H71 109.5
H70 C230 H71 109.5
C232 C231 C236 116.7(4)
C232 C231 C28 122.6(4)
C236 C231 C28 120.6(4)
C231 C232 C233 122.0(5)
C231 C232 H72 119.0
C233 C232 H72 119.0
C234 C233 C232 122.1(5)
C234 C233 H73 118.9
C232 C233 H73 118.9
C235 C234 C233 116.0(5)
C235 C234 C237 123.4(5)
C233 C234 C237 120.6(5)
C234 C235 C236 122.2(5)
C234 C235 H74 118.9
C236 C235 H74 118.9
C231 C236 C235 120.8(5)
C231 C236 H75 119.6
C235 C236 H75 119.6
C238 C237 C240 105.7(10)
C238 C237 C239 102.5(10)
C240 C237 C239 116.1(13)
C238 C237 C234 112.0(5)
C240 C237 C234 111.1(6)
C239 C237 C234 109.2(6)
C237 C238 H76 109.5
C237 C238 H77 109.5
H76 C238 H77 109.5
C237 C238 H78 109.5
H76 C238 H78 109.5
H77 C238 H78 109.5
C237 C239 H79 109.5
C237 C239 H80 109.5
H79 C239 H80 109.5
C237 C239 H81 109.5
H79 C239 H81 109.5
H80 C239 H81 109.5
C237 C240 H82 109.5
C237 C240 H83 109.5
H82 C240 H83 109.5
C237 C240 H84 109.5
H82 C240 H84 109.5
H83 C240 H84 109.5

loop_
_geom_bond_atom_site_label_1
_geom_bond_atom_site_label_2
_geom_bond_distance
O1 C17 1.221(7)
O2 C27 1.217(6)
O11 C1 1.245(7)
O12 C1 1.295(7)
O12 H3 0.8400
O31 C31 1.183(11)
O32 C31 1.301(11)
O32 C33 1.434(10)
O41 C41 1.161(12)
O42 C41 1.272(13)
O42 C43 1.475(17)
O51 C51 1.11(2)
O52 C51 1.315(15)
O52 C53 1.54(2)
N1 C17 1.367(7)
N1 C12 1.396(6)
N1 H1 0.8800
N2 C27 1.351(6)
N2 C16 1.408(6)
N2 H2 0.8800
C1 C11 1.495(7)
C11 C16 1.398(7)
C11 C12 1.426(7)
C12 C13 1.409(7)
C13 C14 1.375(8)
C13 H4 0.9500
C14 C15 1.370(8)
C14 H5 0.9500
C15 C16 1.408(7)
C15 H6 0.9500
C17 C18 1.564(7)
C18 C111 1.540(7)
C18 C131 1.546(7)
C18 C121 1.549(7)
C27 C28 1.565(7)
C28 C221 1.539(7)
C28 C211 1.553(7)
C28 C231 1.569(6)
C31 C32 1.472(10)
C32 H85 0.9800
C32 H86 0.9800
C32 H87 0.9800
C33 C34 1.478(17)
C33 H88 0.9900
C33 H89 0.9900
C34 H90 0.9800
C34 H91 0.9800
C34 H92 0.9800
C41 C42 1.486(16)
C42 H93 0.9800
C42 H94 0.9800
C42 H95 0.9800
C43 C44 1.453(14)
C43 H96 0.9900
C43 H97 0.9900
C44 H98 0.9800
C44 H99 0.9800
C44 H100 0.9800
C51 C52 1.493(19)
C52 H101 0.9800
C52 H102 0.9800
C52 H103 0.9800
C53 C54 1.58(3)
C53 H104 0.9900
C53 H105 0.9900
C54 H106 0.9800
C54 H107 0.9800
C54 H108 0.9800
C111 C116 1.393(7)
C111 C112 1.404(7)
C112 C113 1.391(7)
C112 H7 0.9500
C113 C114 1.387(7)
C113 H8 0.9500
C114 C115 1.396(7)
C114 C117 1.533(7)
C115 C116 1.391(7)
C115 H9 0.9500
C116 H10 0.9500
C117 C150 1.495(17)
C117 C118 1.497(11)
C117 C120 1.536(10)
C117 C119 1.537(11)
C117 C149 1.556(19)
C117 C148 1.560(18)
C118 H11 0.9800
C118 H12 0.9800
C118 H13 0.9800
C119 H14 0.9800
C119 H15 0.9800
C119 H16 0.9800
C120 H17 0.9800
C120 H18 0.9800
C120 H19 0.9800
C148 H11B 0.9800
C148 H12B 0.9800
C148 H13B 0.9800
C149 H14B 0.9800
C149 H15B 0.9800
C149 H16B 0.9800
C150 H17B 0.9800
C150 H18B 0.9800
C150 H19B 0.9800
C121 C126 1.392(7)
C121 C122 1.394(7)
C122 C123 1.375(8)
C122 H20 0.9500
C123 C124 1.391(8)
C123 H21 0.9500
C124 C125 1.389(8)
C124 C127 1.557(8)
C125 C126 1.382(8)
C125 H22 0.9500
C126 H23 0.9500
C127 C129 1.452(11)
C127 C128 1.506(12)
C127 C130 1.524(14)
C128 H24 0.9800
C128 H25 0.9800
C128 H26 0.9800
C129 H27 0.9800
C129 H28 0.9800
C129 H29 0.9800
C130 H30 0.9800
C130 H31 0.9800
C130 H32 0.9800
C131 C136 1.390(7)
C131 C132 1.402(7)
C132 C133 1.375(7)
C132 H33 0.9500
C133 C134 1.381(7)
C133 H34 0.9500
C134 C135 1.392(8)
C134 C137 1.535(7)
C135 C136 1.374(8)
C135 H35 0.9500
C136 H36 0.9500
C137 C138 1.535(8)
C137 C139 1.538(8)
C137 C140 1.544(8)
C138 H37 0.9800
C138 H38 0.9800
C138 H39 0.9800
C139 H40 0.9800
C139 H41 0.9800
C139 H42 0.9800
C140 H43 0.9800
C140 H44 0.9800
C140 H45 0.9800
C211 C212 1.390(7)
C211 C216 1.394(7)
C212 C213 1.397(8)
C212 H46 0.9500
C213 C214 1.380(8)
C213 H47 0.9500
C214 C215 1.389(8)
C214 C217 1.550(8)
C215 C216 1.394(7)
C215 H48 0.9500
C216 H49 0.9500
C217 C218 1.502(12)
C217 C250 1.51(2)
C217 C219 1.521(14)
C217 C249 1.53(2)
C217 C248 1.55(2)
C217 C220 1.554(11)
C218 H50 0.9800
C218 H51 0.9800
C218 H52 0.9800
C219 H53 0.9800
C219 H54 0.9800
C219 H55 0.9800
C220 H56 0.9800
C220 H57 0.9800
C220 H58 0.9800
C248 H51B 0.9800
C248 H52B 0.9800
C248 H53B 0.9800
C249 H54B 0.9800
C249 H55B 0.9800
C249 H56B 0.9800
C250 H57B 0.9800
C250 H58B 0.9800
C250 H59B 0.9800
C221 C226 1.386(7)
C221 C222 1.399(7)
C222 C223 1.388(7)
C222 H59 0.9500
C223 C224 1.406(7)
C223 H60 0.9500
C224 C225 1.392(7)
C224 C227 1.533(7)
C225 C226 1.398(7)
C225 H61 0.9500
C226 H62 0.9500
C227 C228 1.521(9)
C227 C229 1.530(9)
C227 C230 1.539(9)
C228 H63 0.9800
C228 H64 0.9800
C228 H65 0.9800
C229 H66 0.9800
C229 H67 0.9800
C229 H68 0.9800
C230 H69 0.9800
C230 H70 0.9800
C230 H71 0.9800
C231 C232 1.366(7)
C231 C236 1.398(7)
C232 C233 1.395(7)
C232 H72 0.9500
C233 C234 1.383(8)
C233 H73 0.9500
C234 C235 1.382(8)
C234 C237 1.536(7)
C235 C236 1.400(8)
C235 H74 0.9500
C236 H75 0.9500
C237 C238 1.443(11)
C237 C240 1.471(10)
C237 C239 1.500(14)
C238 H76 0.9800
C238 H77 0.9800
C238 H78 0.9800
C239 H79 0.9800
C239 H80 0.9800
C239 H81 0.9800
C240 H82 0.9800
C240 H83 0.9800
C240 H84 0.9800

loop_
_geom_torsion_atom_site_label_1
_geom_torsion_atom_site_label_2
_geom_torsion_atom_site_label_3
_geom_torsion_atom_site_label_4
_geom_torsion
O11 C1 C11 C16 149.2(6)
O12 C1 C11 C16 -29.2(8)
O11 C1 C11 C12 -28.7(8)
O12 C1 C11 C12 152.9(5)
C17 N1 C12 C13 20.3(8)
C17 N1 C12 C11 -160.1(5)
C16 C11 C12 N1 -177.7(5)
C1 C11 C12 N1 0.2(7)
C16 C11 C12 C13 1.9(8)
C1 C11 C12 C13 179.9(5)
N1 C12 C13 C14 177.5(5)
C11 C12 C13 C14 -2.2(9)
C12 C13 C14 C15 1.3(10)
C13 C14 C15 C16 -0.1(10)
C12 C11 C16 N2 -178.7(5)
C1 C11 C16 N2 3.5(8)
C12 C11 C16 C15 -0.8(8)
C1 C11 C16 C15 -178.7(5)
C27 N2 C16 C11 -151.0(5)
C27 N2 C16 C15 31.1(8)
C14 C15 C16 C11 -0.1(8)
C14 C15 C16 N2 177.8(5)
C12 N1 C17 O1 3.5(9)
C12 N1 C17 C18 179.7(5)
O1 C17 C18 C111 -164.4(6)
N1 C17 C18 C111 19.4(6)
O1 C17 C18 C131 -42.7(7)
N1 C17 C18 C131 141.1(5)
O1 C17 C18 C121 76.2(7)
N1 C17 C18 C121 -100.1(5)
C16 N2 C27 O2 7.6(9)
C16 N2 C27 C28 -174.7(5)
O2 C27 C28 C221 -172.0(5)
N2 C27 C28 C221 10.3(6)
O2 C27 C28 C211 67.6(6)
N2 C27 C28 C211 -110.1(5)
O2 C27 C28 C231 -50.4(6)
N2 C27 C28 C231 131.9(5)
C33 O32 C31 O31 -3.6(14)
C33 O32 C31 C32 178.1(8)
C31 O32 C33 C34 -172.5(9)
C43 O42 C41 O41 9.4(19)
C43 O42 C41 C42 -170.3(14)
C41 O42 C43 C44 -144(2)
C53 O52 C51 O51 -43(3)
C53 O52 C51 C52 170.7(11)
C51 O52 C53 C54 166.2(10)
C131 C18 C111 C116 118.4(5)
C121 C18 C111 C116 -2.9(6)
C17 C18 C111 C116 -120.0(5)
C131 C18 C111 C112 -61.8(5)
C121 C18 C111 C112 176.9(4)
C17 C18 C111 C112 59.9(6)
C116 C111 C112 C113 1.3(7)
C18 C111 C112 C113 -178.5(4)
C111 C112 C113 C114 -1.4(7)
C112 C113 C114 C115 0.1(7)
C112 C113 C114 C117 179.8(5)
C113 C114 C115 C116 1.4(7)
C117 C114 C115 C116 -178.4(4)
C114 C115 C116 C111 -1.5(7)
C112 C111 C116 C115 0.1(7)
C18 C111 C116 C115 179.9(4)
C113 C114 C117 C150 -173(2)
C115 C114 C117 C150 7(2)
C113 C114 C117 C118 -3.3(11)
C115 C114 C117 C118 176.5(9)
C113 C114 C117 C120 -126.0(8)
C115 C114 C117 C120 53.7(9)
C113 C114 C117 C119 118.0(8)
C115 C114 C117 C119 -62.3(8)
C113 C114 C117 C149 62.6(16)
C115 C114 C117 C149 -117.7(15)
C113 C114 C117 C148 -45(2)
C115 C114 C117 C148 134.8(19)
C111 C18 C121 C126 -83.6(6)
C131 C18 C121 C126 154.6(5)
C17 C18 C121 C126 35.3(6)
C111 C18 C121 C122 91.9(5)
C131 C18 C121 C122 -29.9(6)
C17 C18 C121 C122 -149.1(5)
C126 C121 C122 C123 2.4(8)
C18 C121 C122 C123 -173.4(5)
C121 C122 C123 C124 -0.1(8)
C122 C123 C124 C125 -2.3(8)
C122 C123 C124 C127 179.8(5)
C123 C124 C125 C126 2.3(9)
C127 C124 C125 C126 -179.9(6)
C124 C125 C126 C121 0.0(10)
C122 C121 C126 C125 -2.4(9)
C18 C121 C126 C125 173.3(5)
C125 C124 C127 C129 -105.5(10)
C123 C124 C127 C129 72.1(11)
C125 C124 C127 C128 136.5(9)
C123 C124 C127 C128 -45.8(10)
C125 C124 C127 C130 20.4(12)
C123 C124 C127 C130 -161.9(11)
C111 C18 C131 C136 169.1(5)
C121 C18 C131 C136 -69.2(6)
C17 C18 C131 C136 47.8(7)
C111 C18 C131 C132 -17.3(6)
C121 C18 C131 C132 104.5(5)
C17 C18 C131 C132 -138.6(5)
C136 C131 C132 C133 -3.3(8)
C18 C131 C132 C133 -177.4(5)
C131 C132 C133 C134 0.5(9)
C132 C133 C134 C135 2.9(9)
C132 C133 C134 C137 -179.7(5)
C133 C134 C135 C136 -3.6(10)
C137 C134 C135 C136 179.0(6)
C134 C135 C136 C131 0.9(11)
C132 C131 C136 C135 2.6(9)
C18 C131 C136 C135 176.6(6)
C133 C134 C137 C138 25.8(7)
C135 C134 C137 C138 -157.0(6)
C133 C134 C137 C139 -94.8(6)
C135 C134 C137 C139 82.4(7)
C133 C134 C137 C140 145.7(6)
C135 C134 C137 C140 -37.1(7)
C221 C28 C211 C212 -85.2(5)
C27 C28 C211 C212 36.7(6)
C231 C28 C211 C212 154.4(4)
C221 C28 C211 C216 89.2(5)
C27 C28 C211 C216 -148.9(4)
C231 C28 C211 C216 -31.3(6)
C216 C211 C212 C213 -2.6(7)
C28 C211 C212 C213 172.0(5)
C211 C212 C213 C214 0.5(9)
C212 C213 C214 C215 1.2(8)
C212 C213 C214 C217 -178.1(5)
C213 C214 C215 C216 -0.7(8)
C217 C214 C215 C216 178.6(5)
C214 C215 C216 C211 -1.5(8)
C212 C211 C216 C215 3.1(7)
C28 C211 C216 C215 -171.5(5)
C213 C214 C217 C218 -12.6(13)
C215 C214 C217 C218 168.1(11)
C213 C214 C217 C250 -62(2)
C215 C214 C217 C250 119(2)
C213 C214 C217 C219 115.6(13)
C215 C214 C217 C219 -63.6(13)
C213 C214 C217 C249 144(2)
C215 C214 C217 C249 -35(2)
C213 C214 C217 C248 45(2)
C215 C214 C217 C248 -135(2)
C213 C214 C217 C220 -126.5(8)
C215 C214 C217 C220 54.2(8)
C211 C28 C221 C226 -8.8(6)
C27 C28 C221 C226 -126.7(5)
C231 C28 C221 C226 111.8(5)
C211 C28 C221 C222 174.8(4)
C27 C28 C221 C222 56.8(6)
C231 C28 C221 C222 -64.7(5)
C226 C221 C222 C223 1.1(7)
C28 C221 C222 C223 177.8(4)
C221 C222 C223 C224 -1.3(7)
C222 C223 C224 C225 0.6(7)
C222 C223 C224 C227 -179.1(5)
C223 C224 C225 C226 0.3(7)
C227 C224 C225 C226 -180.0(5)
C222 C221 C226 C225 -0.2(6)
C28 C221 C226 C225 -176.8(4)
C224 C225 C226 C221 -0.5(7)
C225 C224 C227 C228 63.0(7)
C223 C224 C227 C228 -117.3(6)
C225 C224 C227 C229 -177.0(6)
C223 C224 C227 C229 2.7(8)
C225 C224 C227 C230 -55.4(7)
C223 C224 C227 C230 124.3(6)
C221 C28 C231 C232 -7.5(6)
C211 C28 C231 C232 113.4(5)
C27 C28 C231 C232 -131.0(5)
C221 C28 C231 C236 176.5(5)
C211 C28 C231 C236 -62.6(6)
C27 C28 C231 C236 53.1(6)
C236 C231 C232 C233 -2.0(8)
C28 C231 C232 C233 -178.1(5)
C231 C232 C233 C234 -1.3(9)
C232 C233 C234 C235 2.9(8)
C232 C233 C234 C237 -177.6(5)
C233 C234 C235 C236 -1.2(9)
C237 C234 C235 C236 179.2(6)
C232 C231 C236 C235 3.5(8)
C28 C231 C236 C235 179.7(5)
C234 C235 C236 C231 -2.0(10)
C235 C234 C237 C238 -136.8(8)
C233 C234 C237 C238 43.7(10)
C235 C234 C237 C240 -18.9(13)
C233 C234 C237 C240 161.6(11)
C235 C234 C237 C239 110.4(11)
C233 C234 C237 C239 -69.1(11)
